data_7159248
loop_
_publ_author_name
'Lu, Changtong'
'Histand, Gary'
'Lin, Dongen'

_publ_section_title
;
 Visible light-induced direct alkylation of the purine C<sub>8</sub>-H
 bond with ethers.
;
_journal_issue 15
_journal_name_full 'Organic &amp; biomolecular chemistry'
_journal_page_first 3167
_journal_page_last 3171
_journal_paper_doi 10.1039/d3ob00147d
_journal_volume 21
_journal_year 2023
_chemical_formula_moiety 'C16 H14 Cl2 N4 O'
_chemical_formula_sum 'C16 H14 Cl2 N4 O'
_chemical_formula_weight 349.21
_space_group_crystal_system monoclinic
_space_group_IT_number 14
_space_group_name_Hall '-P 2ybc'
_space_group_name_H-M_alt 'P 1 21/c 1'
_atom_sites_solution_hydrogens geom
_atom_sites_solution_primary direct
_audit_creation_date 2021-12-09
_audit_creation_method
;
Olex2 1.3
(compiled 2020.11.12 svn.r5f609507 for OlexSys, GUI svn.r6408)
;
_audit_update_record
;
2022-10-09 deposited with the CCDC.	2023-03-16 downloaded from the CCDC.
;
_cell_angle_alpha 90
_cell_angle_beta 90.09(1)
_cell_angle_gamma 90
_cell_formula_units_Z 4
_cell_length_a 4.7826(9)
_cell_length_b 16.631(3)
_cell_length_c 19.594(2)
_cell_measurement_reflns_used 2393
_cell_measurement_temperature 179.99(10)
_cell_measurement_theta_max 73.5670
_cell_measurement_theta_min 3.3910
_cell_volume 1558.5(4)
_computing_cell_refinement 'CrysAlisPro 1.171.38.43f (Rigaku OD, 2015)'
_computing_data_collection 'CrysAlisPro 1.171.38.43f (Rigaku OD, 2015)'
_computing_data_reduction 'CrysAlisPro 1.171.38.43f (Rigaku OD, 2015)'
_computing_molecular_graphics 'Olex2 1.3 (Dolomanov et al., 2009)'
_computing_publication_material 'Olex2 1.3 (Dolomanov et al., 2009)'
_computing_structure_refinement 'SHELXL 2018/3 (Sheldrick, 2015)'
_computing_structure_solution 'SHELXS  (Sheldrick, 2008)'
_diffrn_ambient_environment N~2~
_diffrn_ambient_temperature 179.99(10)
_diffrn_detector 'CCD plate'
_diffrn_detector_area_resol_mean 5.2684
_diffrn_detector_type AtlasS2
_diffrn_measured_fraction_theta_full 0.994
_diffrn_measured_fraction_theta_max 0.960
_diffrn_measurement_details
;
List of Runs (angles in degrees, time in seconds):

  # Type    Start    End  Width  t~exp~   \w     \q     \k     \f   Frames
#--------------------------------------------------------------------------
  1  \w    -62.00 -13.00   1.00    1.00    --  -41.11 -57.00 -30.00   49
  2  \w    -78.00 -40.00   1.00    1.00    --  -41.11 -38.00-150.00   38
  3  \w      2.00  74.00   1.00    1.00    --   41.11 -99.00-150.00   72
  4  \w     26.00 110.00   1.00    1.50    --  107.58 -95.00 -60.00   84
  5  \w     35.00 130.00   1.00    1.50    --  107.58 -61.00 120.00   95
  6  \w    129.00 173.00   1.00    1.50    --  107.58  45.00 -90.00   44
  7  \w     82.00 108.00   1.00    1.50    --  107.58  45.00 -90.00   26
  8  \w    102.00 156.00   1.00    1.50    --  107.58 117.00  99.00   54
  9  \w   -116.00 -56.00   1.00    1.00    --  -40.98 -77.00 -30.00   60
 10  \w    118.00 157.00   1.00    1.50    --  107.58  61.00  60.00   39
 11  \w     48.00  79.00   1.00    1.50    --  107.58-125.00  90.00   31
 12  \w     91.00 117.00   1.00    1.50    --  107.58-125.00  90.00   26
 13  \w    112.00 148.00   1.00    1.50    --  107.58  45.00 -60.00   36
 14  \w    144.00 172.00   1.00    1.50    --  107.58 125.00-150.00   28
;
_diffrn_measurement_device 'four-circle diffractometer'
_diffrn_measurement_device_type 'SuperNova, Dual, Cu at zero, AtlasS2'
_diffrn_measurement_method '\w scans'
_diffrn_orient_matrix_type 'CrysAlisPro convention (1999,Acta A55,543-557)'
_diffrn_orient_matrix_UB_11 -0.1584203000
_diffrn_orient_matrix_UB_12 -0.0516065000
_diffrn_orient_matrix_UB_13 0.0529031000
_diffrn_orient_matrix_UB_21 0.1519467000
_diffrn_orient_matrix_UB_22 -0.0756487000
_diffrn_orient_matrix_UB_23 -0.0266562000
_diffrn_orient_matrix_UB_31 0.2359728000
_diffrn_orient_matrix_UB_32 0.0136851000
_diffrn_orient_matrix_UB_33 0.0516933000
_diffrn_radiation_monochromator mirror
_diffrn_radiation_probe x-ray
_diffrn_radiation_type 'Cu K\a'
_diffrn_radiation_wavelength 1.54184
_diffrn_reflns_av_R_equivalents 0.0540
_diffrn_reflns_av_unetI/netI 0.0610
_diffrn_reflns_Laue_measured_fraction_full 0.994
_diffrn_reflns_Laue_measured_fraction_max 0.960
_diffrn_reflns_limit_h_max 5
_diffrn_reflns_limit_h_min -4
_diffrn_reflns_limit_k_max 19
_diffrn_reflns_limit_k_min -20
_diffrn_reflns_limit_l_max 24
_diffrn_reflns_limit_l_min -21
_diffrn_reflns_number 5890
_diffrn_reflns_point_group_measured_fraction_full 0.994
_diffrn_reflns_point_group_measured_fraction_max 0.960
_diffrn_reflns_theta_full 67.684
_diffrn_reflns_theta_max 74.118
_diffrn_reflns_theta_min 3.486
_diffrn_source 'micro-focus sealed X-ray tube'
_diffrn_source_type 'SuperNova (Cu) X-ray Source'
_exptl_absorpt_coefficient_mu 3.830
_exptl_absorpt_correction_T_max 1.00000
_exptl_absorpt_correction_T_min 0.29326
_exptl_absorpt_correction_type multi-scan
_exptl_absorpt_process_details
;
CrysAlisPro 1.171.38.43f (Rigaku Oxford Diffraction, 2015)
Empirical absorption correction using spherical harmonics,
 implemented in SCALE3 ABSPACK scaling algorithm.
;
_exptl_crystal_colour colourless
_exptl_crystal_colour_primary colourless
_exptl_crystal_density_diffrn 1.488
_exptl_crystal_description needle
_exptl_crystal_F_000 720
_exptl_crystal_size_max 0.15
_exptl_crystal_size_mid 0.11
_exptl_crystal_size_min 0.09
_refine_diff_density_max 0.779
_refine_diff_density_min -0.864
_refine_diff_density_rms 0.136
_refine_ls_extinction_method none
_refine_ls_goodness_of_fit_ref 1.029
_refine_ls_hydrogen_treatment constr
_refine_ls_matrix_type full
_refine_ls_number_parameters 218
_refine_ls_number_reflns 3034
_refine_ls_number_restraints 0
_refine_ls_restrained_S_all 1.029
_refine_ls_R_factor_all 0.0853
_refine_ls_R_factor_gt 0.0796
_refine_ls_shift/su_max 0.000
_refine_ls_shift/su_mean 0.000
_refine_ls_structure_factor_coef Fsqd
_refine_ls_weighting_details 'w=1/[\s^2^(Fo^2^)+(0.1608P)^2^] where P=(Fo^2^+2Fc^2^)/3'
_refine_ls_weighting_scheme calc
_refine_ls_wR_factor_gt 0.2037
_refine_ls_wR_factor_ref 0.2175
_reflns_Friedel_coverage 0.000
_reflns_number_gt 2589
_reflns_number_total 3034
_reflns_threshold_expression 'I > 2\s(I)'
_cod_data_source_file d3ob00147d2.cif
_cod_data_source_block 1204
_cod_depositor_comments 'Adding full bibliography for 7159248.cif.'
_cod_database_code 7159248
_shelx_shelxl_version_number 2018/3
_shelx_space_group_comment
;
The symmetry employed for this shelxl refinement is uniquely defined
by the following loop, which should always be used as a source of
symmetry information in preference to the above space-group names.
They are only intended as comments.
;
_reflns_odcompleteness_completeness 99.41
_reflns_odcompleteness_iscentric 1
_reflns_odcompleteness_theta 66.97
_olex2_refinement_description
;
1. Fixed Uiso
 At 1.2 times of:
  All C(H) groups, All C(H,H) groups, All C(H,H,H,H) groups
2. Others
 Sof(H7BC)=Sof(H7BD)=Sof(H9BC)=Sof(H9BD)=Sof(C17)=Sof(H17A)=Sof(H17B)=1-FVAR(1)
 Sof(H7AA)=Sof(H7AB)=Sof(C8)=Sof(H8A)=Sof(H8B)=Sof(H9AA)=Sof(H9AB)=FVAR(1)
3.a Ternary CH refined with riding coordinates:
 C6(H6)
3.b Secondary CH2 refined with riding coordinates:
 C7(H7AA,H7AB), C7(H7BC,H7BD), C8(H8A,H8B), C9(H9AA,H9AB), C9(H9BC,H9BD),
 C10(H10A,H10B), C17(H17A,H17B)
3.c Aromatic/amide H refined with riding coordinates:
 C12(H12), C13(H13), C14(H14), C15(H15), C16(H16)
;
_olex2_submission_special_instructions 'No special instructions were received'
_oxdiff_exptl_absorpt_empirical_details
;
Empirical correction (ABSPACK) includes:
- Absorption correction using spherical harmonics
- Frame scaling
;
_oxdiff_exptl_absorpt_empirical_full_max 2.629
_oxdiff_exptl_absorpt_empirical_full_min 0.271

loop_
_space_group_symop_operation_xyz
'x, y, z'
'-x, y+1/2, -z+1/2'
'-x, -y, -z'
'x, -y-1/2, z-1/2'

loop_
_atom_site_label
_atom_site_type_symbol
_atom_site_fract_x
_atom_site_fract_y
_atom_site_fract_z
_atom_site_U_iso_or_equiv
_atom_site_adp_type
_atom_site_occupancy
_atom_site_site_symmetry_order
_atom_site_calc_flag
_atom_site_refinement_flags_posn
_atom_site_refinement_flags_adp
_atom_site_refinement_flags_occupancy
_atom_site_disorder_assembly
_atom_site_disorder_group
Cl1 Cl 1.19576(15) 0.17575(4) 0.27779(4) 0.0394(3) Uani 1 1 d . . . . .
Cl2 Cl 0.50975(19) 0.21941(5) 0.48186(4) 0.0460(3) Uani 1 1 d . . . . .
O5 O 0.3927(4) 0.57733(13) 0.32996(12) 0.0370(5) Uani 1 1 d . . . . .
N1 N 0.8719(5) 0.30013(15) 0.28102(12) 0.0291(5) Uani 1 1 d . . . . .
N2 N 0.8453(5) 0.20958(14) 0.37604(12) 0.0325(5) Uani 1 1 d . . . . .
N3 N 0.5594(4) 0.41356(14) 0.29342(11) 0.0249(5) Uani 1 1 d . . . . .
N4 N 0.3667(5) 0.38365(15) 0.39612(11) 0.0286(5) Uani 1 1 d . . . . .
C1 C 0.9412(6) 0.23611(17) 0.31623(15) 0.0305(6) Uani 1 1 d . . . . .
C2 C 0.6516(6) 0.25492(18) 0.40625(14) 0.0306(6) Uani 1 1 d . . . . .
C3 C 0.5571(6) 0.32569(17) 0.37770(13) 0.0273(6) Uani 1 1 d . . . . .
C4 C 0.6796(5) 0.34346(16) 0.31419(13) 0.0255(5) Uani 1 1 d . . . . .
C5 C 0.3742(5) 0.43530(16) 0.34517(13) 0.0254(5) Uani 1 1 d . . . . .
C6 C 0.2043(6) 0.51058(17) 0.34036(14) 0.0305(6) Uani 1 1 d . . . . .
H6 H 0.078029 0.506517 0.301116 0.037 Uiso 1 1 calc R U . . .
C7 C 0.0328(7) 0.5290(2) 0.40433(17) 0.0394(7) Uani 1 1 d . . . . .
H7AA H -0.155163 0.545917 0.392526 0.047 Uiso 0.822(16) 1 calc R U P A 1
H7AB H 0.022187 0.482401 0.434014 0.047 Uiso 0.822(16) 1 calc R U P A 1
H7BC H 0.112275 0.503025 0.444193 0.047 Uiso 0.178(16) 1 calc R U P A 2
H7BD H -0.159660 0.511686 0.398967 0.047 Uiso 0.178(16) 1 calc R U P A 2
C8 C 0.1928(11) 0.5961(3) 0.4376(2) 0.0434(15) Uani 0.822(16) 1 d . . P A 1
H8A H 0.336067 0.575388 0.467899 0.052 Uiso 0.822(16) 1 calc R U P A 1
H8B H 0.069422 0.631283 0.463086 0.052 Uiso 0.822(16) 1 calc R U P A 1
C9 C 0.3213(8) 0.6395(2) 0.3767(2) 0.0487(9) Uani 1 1 d . . . . .
H9AA H 0.188002 0.676435 0.356479 0.058 Uiso 0.822(16) 1 calc R U P A 1
H9AB H 0.486276 0.669371 0.390375 0.058 Uiso 0.822(16) 1 calc R U P A 1
H9BC H 0.309115 0.690305 0.352572 0.058 Uiso 0.178(16) 1 calc R U P A 2
H9BD H 0.466574 0.644252 0.411021 0.058 Uiso 0.178(16) 1 calc R U P A 2
C10 C 0.6177(5) 0.45433(17) 0.22813(13) 0.0267(6) Uani 1 1 d . . . . .
H10A H 0.792197 0.434000 0.209719 0.032 Uiso 1 1 calc R U . . .
H10B H 0.640959 0.511422 0.236489 0.032 Uiso 1 1 calc R U . . .
C11 C 0.3898(5) 0.44252(17) 0.17604(13) 0.0255(6) Uani 1 1 d . . . . .
C12 C 0.2706(6) 0.50980(18) 0.14580(14) 0.0310(6) Uani 1 1 d . . . . .
H12 H 0.328087 0.560930 0.158946 0.037 Uiso 1 1 calc R U . . .
C13 C 0.0668(7) 0.5012(2) 0.09619(14) 0.0372(7) Uani 1 1 d . . . . .
H13 H -0.013931 0.546360 0.076332 0.045 Uiso 1 1 calc R U . . .
C14 C -0.0160(7) 0.4253(2) 0.07638(14) 0.0402(7) Uani 1 1 d . . . . .
H14 H -0.151972 0.419268 0.042850 0.048 Uiso 1 1 calc R U . . .
C15 C 0.1030(7) 0.3581(2) 0.10630(16) 0.0384(7) Uani 1 1 d . . . . .
H15 H 0.046151 0.307049 0.092852 0.046 Uiso 1 1 calc R U . . .
C16 C 0.3052(6) 0.36649(18) 0.15588(15) 0.0323(6) Uani 1 1 d . . . . .
H16 H 0.384786 0.321166 0.175777 0.039 Uiso 1 1 calc R U . . .
C17 C 0.053(6) 0.6223(15) 0.4101(15) 0.057(10) Uani 0.178(16) 1 d . . P A 2
H17A H -0.100879 0.648328 0.386440 0.068 Uiso 0.178(16) 1 calc R U P A 2
H17B H 0.053796 0.639541 0.457371 0.068 Uiso 0.178(16) 1 calc R U P A 2

loop_
_atom_site_aniso_label
_atom_site_aniso_U_11
_atom_site_aniso_U_22
_atom_site_aniso_U_33
_atom_site_aniso_U_23
_atom_site_aniso_U_13
_atom_site_aniso_U_12
Cl1 0.0451(5) 0.0283(5) 0.0448(5) -0.0028(3) -0.0011(3) 0.0080(3)
Cl2 0.0740(6) 0.0410(5) 0.0229(4) 0.0126(3) 0.0025(3) 0.0025(4)
O5 0.0481(11) 0.0253(11) 0.0374(12) -0.0012(9) 0.0057(9) 0.0002(8)
N1 0.0364(11) 0.0260(11) 0.0249(11) 0.0001(10) -0.0004(8) -0.0007(9)
N2 0.0468(13) 0.0244(12) 0.0265(12) 0.0014(10) -0.0078(10) 0.0004(10)
N3 0.0345(10) 0.0220(11) 0.0182(11) 0.0012(8) -0.0019(8) 0.0011(8)
N4 0.0409(11) 0.0289(12) 0.0161(10) 0.0001(9) -0.0024(8) 0.0002(9)
C1 0.0394(13) 0.0248(14) 0.0273(14) -0.0026(11) -0.0057(10) 0.0004(10)
C2 0.0469(14) 0.0275(14) 0.0173(12) 0.0033(11) -0.0055(10) -0.0035(11)
C3 0.0374(13) 0.0267(14) 0.0178(12) 0.0002(10) -0.0027(9) -0.0038(10)
C4 0.0360(12) 0.0229(13) 0.0177(12) 0.0004(10) -0.0034(9) -0.0017(10)
C5 0.0321(12) 0.0256(13) 0.0185(12) -0.0020(10) -0.0047(9) -0.0012(10)
C6 0.0346(13) 0.0286(14) 0.0284(14) -0.0045(11) -0.0047(10) 0.0043(10)
C7 0.0426(14) 0.0365(17) 0.0390(16) -0.0058(14) 0.0066(12) 0.0065(12)
C8 0.057(3) 0.044(3) 0.029(2) -0.0111(19) -0.0013(18) 0.003(2)
C9 0.067(2) 0.0327(17) 0.047(2) -0.0155(15) 0.0033(16) 0.0019(15)
C10 0.0352(12) 0.0254(13) 0.0194(12) 0.0044(10) -0.0001(9) -0.0030(10)
C11 0.0347(12) 0.0254(13) 0.0162(11) 0.0008(9) 0.0034(9) -0.0017(9)
C12 0.0425(14) 0.0307(15) 0.0198(12) 0.0034(11) -0.0019(10) -0.0022(11)
C13 0.0477(15) 0.0443(19) 0.0196(13) 0.0107(13) -0.0041(11) -0.0048(13)
C14 0.0497(16) 0.056(2) 0.0147(12) 0.0012(13) -0.0035(11) -0.0086(14)
C15 0.0533(16) 0.0396(18) 0.0223(13) -0.0115(12) 0.0048(11) -0.0167(13)
C16 0.0438(14) 0.0291(15) 0.0242(13) -0.0009(11) 0.0050(11) -0.0028(11)
C17 0.076(17) 0.040(13) 0.054(17) -0.022(11) 0.030(14) 0.010(11)

loop_
_atom_type_symbol
_atom_type_description
_atom_type_scat_dispersion_real
_atom_type_scat_dispersion_imag
_atom_type_scat_source
C C 0.0181 0.0091 'International Tables Vol C Tables 4.2.6.8 and 6.1.1.4'
H H 0.0000 0.0000 'International Tables Vol C Tables 4.2.6.8 and 6.1.1.4'
Cl Cl 0.3639 0.7018 'International Tables Vol C Tables 4.2.6.8 and 6.1.1.4'
N N 0.0311 0.0180 'International Tables Vol C Tables 4.2.6.8 and 6.1.1.4'
O O 0.0492 0.0322 'International Tables Vol C Tables 4.2.6.8 and 6.1.1.4'

loop_
_geom_angle_atom_site_label_1
_geom_angle_atom_site_label_2
_geom_angle_atom_site_label_3
_geom_angle
_geom_angle_site_symmetry_1
_geom_angle_site_symmetry_3
_geom_angle_publ_flag
C9 O5 C6 108.6(2) . . ?
C1 N1 C4 110.8(2) . . ?
C2 N2 C1 116.2(2) . . ?
C4 N3 C5 105.8(2) . . ?
C4 N3 C10 124.9(2) . . ?
C5 N3 C10 129.2(2) . . ?
C5 N4 C3 103.9(2) . . ?
N1 C1 Cl1 114.6(2) . . ?
N1 C1 N2 130.1(3) . . ?
N2 C1 Cl1 115.3(2) . . ?
N2 C2 Cl2 117.3(2) . . ?
N2 C2 C3 122.0(3) . . ?
C3 C2 Cl2 120.6(2) . . ?
N4 C3 C2 135.2(3) . . ?
N4 C3 C4 111.2(2) . . ?
C2 C3 C4 113.7(3) . . ?
N1 C4 N3 127.3(2) . . ?
N1 C4 C3 127.1(3) . . ?
N3 C4 C3 105.6(2) . . ?
N3 C5 C6 121.1(2) . . ?
N4 C5 N3 113.5(2) . . ?
N4 C5 C6 125.3(2) . . ?
O5 C6 C5 108.3(2) . . ?
O5 C6 H6 109.1 . . ?
O5 C6 C7 107.2(2) . . ?
C5 C6 H6 109.1 . . ?
C5 C6 C7 114.0(3) . . ?
C7 C6 H6 109.1 . . ?
C6 C7 H7AA 111.1 . . ?
C6 C7 H7AB 111.1 . . ?
C6 C7 H7BC 111.2 . . ?
C6 C7 H7BD 111.2 . . ?
C6 C7 C17 103.0(8) . . ?
H7AA C7 H7AB 109.1 . . ?
H7BC C7 H7BD 109.1 . . ?
C8 C7 C6 103.4(3) . . ?
C8 C7 H7AA 111.1 . . ?
C8 C7 H7AB 111.1 . . ?
C17 C7 H7BC 111.2 . . ?
C17 C7 H7BD 111.2 . . ?
C7 C8 H8A 111.2 . . ?
C7 C8 H8B 111.2 . . ?
C7 C8 C9 102.6(3) . . ?
H8A C8 H8B 109.2 . . ?
C9 C8 H8A 111.2 . . ?
C9 C8 H8B 111.2 . . ?
O5 C9 C8 104.8(3) . . ?
O5 C9 H9AA 110.8 . . ?
O5 C9 H9AB 110.8 . . ?
O5 C9 H9BC 109.5 . . ?
O5 C9 H9BD 109.5 . . ?
O5 C9 C17 110.8(9) . . ?
C8 C9 H9AA 110.8 . . ?
C8 C9 H9AB 110.8 . . ?
H9AA C9 H9AB 108.9 . . ?
H9BC C9 H9BD 108.1 . . ?
C17 C9 H9BC 109.5 . . ?
C17 C9 H9BD 109.5 . . ?
N3 C10 H10A 109.0 . . ?
N3 C10 H10B 109.0 . . ?
N3 C10 C11 113.0(2) . . ?
H10A C10 H10B 107.8 . . ?
C11 C10 H10A 109.0 . . ?
C11 C10 H10B 109.0 . . ?
C12 C11 C10 118.8(2) . . ?
C16 C11 C10 121.6(3) . . ?
C16 C11 C12 119.6(3) . . ?
C11 C12 H12 119.8 . . ?
C13 C12 C11 120.4(3) . . ?
C13 C12 H12 119.8 . . ?
C12 C13 H13 120.2 . . ?
C14 C13 C12 119.7(3) . . ?
C14 C13 H13 120.2 . . ?
C13 C14 H14 119.9 . . ?
C13 C14 C15 120.1(3) . . ?
C15 C14 H14 119.9 . . ?
C14 C15 H15 119.8 . . ?
C16 C15 C14 120.4(3) . . ?
C16 C15 H15 119.8 . . ?
C11 C16 H16 120.1 . . ?
C15 C16 C11 119.9(3) . . ?
C15 C16 H16 120.1 . . ?
C7 C17 H17A 111.3 . . ?
C7 C17 H17B 111.3 . . ?
C9 C17 C7 102.4(13) . . ?
C9 C17 H17A 111.3 . . ?
C9 C17 H17B 111.3 . . ?
H17A C17 H17B 109.2 . . ?

loop_
_geom_bond_atom_site_label_1
_geom_bond_atom_site_label_2
_geom_bond_distance
_geom_bond_site_symmetry_2
_geom_bond_publ_flag
Cl1 C1 1.748(3) . ?
Cl2 C2 1.733(3) . ?
O5 C6 1.444(4) . ?
O5 C9 1.423(4) . ?
N1 C1 1.311(4) . ?
N1 C4 1.337(4) . ?
N2 C1 1.334(4) . ?
N2 C2 1.333(4) . ?
N3 C4 1.362(3) . ?
N3 C5 1.394(3) . ?
N3 C10 1.475(3) . ?
N4 C3 1.374(4) . ?
N4 C5 1.318(4) . ?
C2 C3 1.379(4) . ?
C3 C4 1.407(4) . ?
C5 C6 1.496(4) . ?
C6 H6 0.9800 . ?
C6 C7 1.529(4) . ?
C7 H7AA 0.9700 . ?
C7 H7AB 0.9700 . ?
C7 H7BC 0.9700 . ?
C7 H7BD 0.9700 . ?
C7 C8 1.502(5) . ?
C7 C17 1.56(2) . ?
C8 H8A 0.9700 . ?
C8 H8B 0.9700 . ?
C8 C9 1.524(6) . ?
C9 H9AA 0.9700 . ?
C9 H9AB 0.9700 . ?
C9 H9BC 0.9700 . ?
C9 H9BD 0.9700 . ?
C9 C17 1.47(2) . ?
C10 H10A 0.9700 . ?
C10 H10B 0.9700 . ?
C10 C11 1.506(4) . ?
C11 C12 1.389(4) . ?
C11 C16 1.385(4) . ?
C12 H12 0.9300 . ?
C12 C13 1.384(4) . ?
C13 H13 0.9300 . ?
C13 C14 1.378(5) . ?
C14 H14 0.9300 . ?
C14 C15 1.384(5) . ?
C15 H15 0.9300 . ?
C15 C16 1.378(4) . ?
C16 H16 0.9300 . ?
C17 H17A 0.9700 . ?
C17 H17B 0.9700 . ?

loop_
_geom_torsion_atom_site_label_1
_geom_torsion_atom_site_label_2
_geom_torsion_atom_site_label_3
_geom_torsion_atom_site_label_4
_geom_torsion
_geom_torsion_site_symmetry_1
_geom_torsion_site_symmetry_2
_geom_torsion_site_symmetry_3
_geom_torsion_site_symmetry_4
_geom_torsion_publ_flag
Cl2 C2 C3 N4 3.1(5) . . . . ?
Cl2 C2 C3 C4 -175.9(2) . . . . ?
O5 C6 C7 C8 -15.3(4) . . . . ?
O5 C6 C7 C17 22.4(15) . . . . ?
O5 C9 C17 C7 24(2) . . . . ?
N2 C2 C3 N4 -179.6(3) . . . . ?
N2 C2 C3 C4 1.3(4) . . . . ?
N3 C5 C6 O5 -55.4(3) . . . . ?
N3 C5 C6 C7 -174.7(2) . . . . ?
N3 C10 C11 C12 126.1(3) . . . . ?
N3 C10 C11 C16 -56.5(3) . . . . ?
N4 C3 C4 N1 -179.8(2) . . . . ?
N4 C3 C4 N3 -0.4(3) . . . . ?
N4 C5 C6 O5 125.0(3) . . . . ?
N4 C5 C6 C7 5.7(4) . . . . ?
C1 N1 C4 N3 179.8(2) . . . . ?
C1 N1 C4 C3 -0.8(4) . . . . ?
C1 N2 C2 Cl2 176.7(2) . . . . ?
C1 N2 C2 C3 -0.6(4) . . . . ?
C2 N2 C1 Cl1 179.8(2) . . . . ?
C2 N2 C1 N1 -1.2(4) . . . . ?
C2 C3 C4 N1 -0.5(4) . . . . ?
C2 C3 C4 N3 178.9(2) . . . . ?
C3 N4 C5 N3 0.7(3) . . . . ?
C3 N4 C5 C6 -179.7(2) . . . . ?
C4 N1 C1 Cl1 -179.18(18) . . . . ?
C4 N1 C1 N2 1.8(4) . . . . ?
C4 N3 C5 N4 -0.9(3) . . . . ?
C4 N3 C5 C6 179.4(2) . . . . ?
C4 N3 C10 C11 103.2(3) . . . . ?
C5 N3 C4 N1 -179.8(3) . . . . ?
C5 N3 C4 C3 0.7(3) . . . . ?
C5 N3 C10 C11 -75.4(3) . . . . ?
C5 N4 C3 C2 -179.3(3) . . . . ?
C5 N4 C3 C4 -0.2(3) . . . . ?
C5 C6 C7 C8 104.6(4) . . . . ?
C5 C6 C7 C17 142.3(15) . . . . ?
C6 O5 C9 C8 28.2(4) . . . . ?
C6 O5 C9 C17 -10.9(17) . . . . ?
C6 C7 C8 C9 31.0(4) . . . . ?
C6 C7 C17 C9 -28(2) . . . . ?
C7 C8 C9 O5 -37.0(4) . . . . ?
C9 O5 C6 C5 -131.7(3) . . . . ?
C9 O5 C6 C7 -8.2(3) . . . . ?
C10 N3 C4 N1 1.3(4) . . . . ?
C10 N3 C4 C3 -178.1(2) . . . . ?
C10 N3 C5 N4 177.9(2) . . . . ?
C10 N3 C5 C6 -1.8(4) . . . . ?
C10 C11 C12 C13 178.0(2) . . . . ?
C10 C11 C16 C15 -177.7(2) . . . . ?
C11 C12 C13 C14 -0.6(4) . . . . ?
C12 C11 C16 C15 -0.3(4) . . . . ?
C12 C13 C14 C15 0.4(4) . . . . ?
C13 C14 C15 C16 -0.2(4) . . . . ?
C14 C15 C16 C11 0.1(4) . . . . ?
C16 C11 C12 C13 0.5(4) . . . . ?
